data_7226583
loop_
_publ_author_name
'Bharty, M. K.'
'Nath, Paras'
'Singh, Nand Kishor'
'Maiti, Biswajit'
'Bharty, A.'
'Butcher, R. J'
'Wikaira, Jan L.'

_publ_section_title
;
 Ag(I), Cu(II), Co(III), Hg(II) complexes and metal assisted products
 derived from 4-methyl-piperidine-carbodithioate: Synthesis, structures,
 thermal analysis, redox behaviour and fluorescence properties
;
_journal_coden_ASTM RSCACL
_journal_issue 96
_journal_name_full 'RSC Advances'
_journal_page_first 93867
_journal_page_last 93880
_journal_paper_doi 10.1039/C6RA15186H
_journal_volume 6
_journal_year 2016
_chemical_formula_moiety 'C14 H24 N2 S4'
_chemical_formula_sum 'C14 H24 N2 S4'
_chemical_formula_weight 348.59
_space_group_crystal_system monoclinic
_space_group_IT_number 14
_space_group_name_Hall '-P 2ybc'
_space_group_name_H-M_alt 'P 1 21/c 1'
_symmetry_space_group_name_Hall '-P 2ybc'
_symmetry_space_group_name_H-M 'P 1 21/c 1'
_atom_sites_solution_hydrogens mixed
_audit_creation_method SHELXL-2014/7
_audit_update_record
;
2015-07-10 deposited with the CCDC.
2016-09-15 downloaded from the CCDC.
;
_cell_angle_alpha 90
_cell_angle_beta 104.133(6)
_cell_angle_gamma 90
_cell_formula_units_Z 4
_cell_length_a 12.7159(8)
_cell_length_b 6.4218(4)
_cell_length_c 22.3157(14)
_cell_measurement_reflns_used 2568
_cell_measurement_temperature 120(2)
_cell_measurement_theta_max 76.1100
_cell_measurement_theta_min 3.5750
_cell_volume 1767.1(2)
_computing_cell_refinement
;
CrysAlisPro, Agilent Technologies,
Version 1.171.37.35 (release 13-08-2014 CrysAlis171 .NET)
(compiled Aug 13 2014,18:06:01)
;
_computing_data_collection
;
CrysAlisPro, Agilent Technologies,
Version 1.171.37.35 (release 13-08-2014 CrysAlis171 .NET)
(compiled Aug 13 2014,18:06:01)
;
_computing_data_reduction
;
CrysAlisPro, Agilent Technologies,
Version 1.171.37.35 (release 13-08-2014 CrysAlis171 .NET)
(compiled Aug 13 2014,18:06:01)
;
_computing_molecular_graphics 'SHELXTL (Sheldrick, 2008)'
_computing_publication_material 'SHELXTL (Sheldrick, 2008)'
_computing_structure_refinement 'SHELXL-2014/7 (Sheldrick, 2014)'
_computing_structure_solution 'SHELXT-2014/7 (Sheldrick, 2014)'
_diffrn_ambient_temperature 120(2)
_diffrn_detector_area_resol_mean 10.6501
_diffrn_measured_fraction_theta_full 0.998
_diffrn_measured_fraction_theta_max 0.973
_diffrn_measurement_device_type 'SuperNova, Dual, Cu at zero, Atlas'
_diffrn_measurement_method '\w scans'
_diffrn_radiation_type CuK\a
_diffrn_radiation_wavelength 1.54184
_diffrn_reflns_av_R_equivalents 0.0427
_diffrn_reflns_av_unetI/netI 0.0482
_diffrn_reflns_Laue_measured_fraction_full 0.998
_diffrn_reflns_Laue_measured_fraction_max 0.973
_diffrn_reflns_limit_h_max 15
_diffrn_reflns_limit_h_min -15
_diffrn_reflns_limit_k_max 7
_diffrn_reflns_limit_k_min -4
_diffrn_reflns_limit_l_max 27
_diffrn_reflns_limit_l_min -28
_diffrn_reflns_number 7494
_diffrn_reflns_point_group_measured_fraction_full 0.998
_diffrn_reflns_point_group_measured_fraction_max 0.973
_diffrn_reflns_theta_full 67.500
_diffrn_reflns_theta_max 76.953
_diffrn_reflns_theta_min 3.584
_diffrn_source 'sealed X-ray tube'
_exptl_absorpt_coefficient_mu 4.867
_exptl_absorpt_correction_T_max 1.00000
_exptl_absorpt_correction_T_min 0.66935
_exptl_absorpt_correction_type multi-scan
_exptl_absorpt_process_details
;
CrysAlisPro, Agilent Technologies,
Version 1.171.37.35 (release 13-08-2014 CrysAlis171 .NET)
(compiled Aug 13 2014,18:06:01)
Empirical absorption correction using spherical harmonics,
 implemented in SCALE3 ABSPACK scaling algorithm.
;
_exptl_crystal_colour colorless
_exptl_crystal_density_diffrn 1.310
_exptl_crystal_description
;
The symmetry employed for this shelxl refinement is uniquely defined
by the following loop, which should always be used as a source of
symmetry information in preference to the above space-group names.
They are only intended as comments.
;
_exptl_crystal_F_000 744
_exptl_crystal_size_max 0.49
_exptl_crystal_size_mid 0.31
_exptl_crystal_size_min 0.04
_refine_diff_density_max 0.658
_refine_diff_density_min -0.558
_refine_diff_density_rms 0.079
_refine_ls_extinction_method none
_refine_ls_goodness_of_fit_ref 1.011
_refine_ls_hydrogen_treatment mixed
_refine_ls_matrix_type full
_refine_ls_number_parameters 215
_refine_ls_number_reflns 3616
_refine_ls_number_restraints 15
_refine_ls_restrained_S_all 1.011
_refine_ls_R_factor_all 0.0647
_refine_ls_R_factor_gt 0.0508
_refine_ls_shift/su_max 0.001
_refine_ls_shift/su_mean 0.000
_refine_ls_structure_factor_coef Fsqd
_refine_ls_weighting_details 'w=1/[\s^2^(Fo^2^)+(0.0771P)^2^+1.4855P] where P=(Fo^2^+2Fc^2^)/3'
_refine_ls_weighting_scheme calc
_refine_ls_wR_factor_gt 0.1305
_refine_ls_wR_factor_ref 0.1448
_reflns_Friedel_coverage 0.000
_reflns_number_gt 2888
_reflns_number_total 3616
_reflns_threshold_expression 'I > 2\s(I)'
_cod_data_source_file c6ra15186h2.cif
_cod_data_source_block shelx
_cod_depositor_comments
;
 Updated bibliographic information.

 Antanas Vaitkus,
 2021-04-22
;
_cod_database_code 7226583
_shelx_shelxl_version_number 2014/7
_shelx_space_group_comment
;
The symmetry employed for this shelxl refinement is uniquely defined
by the following loop, which should always be used as a source of
symmetry information in preference to the above space-group names.
They are only intended as comments.
;

loop_
_space_group_symop_operation_xyz
'x, y, z'
'-x, y+1/2, -z+1/2'
'-x, -y, -z'
'x, -y-1/2, z-1/2'

loop_
_atom_site_label
_atom_site_type_symbol
_atom_site_fract_x
_atom_site_fract_y
_atom_site_fract_z
_atom_site_U_iso_or_equiv
_atom_site_adp_type
_atom_site_occupancy
_atom_site_site_symmetry_order
_atom_site_calc_flag
_atom_site_refinement_flags_posn
_atom_site_refinement_flags_adp
_atom_site_refinement_flags_occupancy
_atom_site_disorder_assembly
_atom_site_disorder_group
S1A S 0.48762(6) 0.91424(11) 0.61091(3) 0.03260(19) Uani 1 1 d . . . . .
S2A S 0.53390(6) 0.45443(11) 0.63837(4) 0.0399(2) Uani 1 1 d . . . . .
C1A C 0.5485(2) 0.7002(4) 0.66154(14) 0.0316(6) Uani 1 1 d . . . . .
N1A N 0.60096(19) 0.7668(4) 0.71784(12) 0.0326(5) Uani 1 1 d . . . . .
C2A C 0.6627(2) 0.6228(5) 0.76460(15) 0.0367(7) Uani 1 1 d . . . . .
H2AA H 0.6411 0.4774 0.7529 0.044 Uiso 1 1 calc R U . . .
H2AB H 0.6474 0.6519 0.8052 0.044 Uiso 1 1 calc R U . . .
C3A C 0.7835(2) 0.6520(5) 0.76873(14) 0.0344(6) Uani 1 1 d . . . . .
H3AA H 0.7990 0.6137 0.7288 0.041 Uiso 1 1 calc R U . . .
H3AB H 0.8261 0.5585 0.8009 0.041 Uiso 1 1 calc R U . . .
C4A C 0.8180(3) 0.8778(5) 0.78445(16) 0.0371(7) Uani 1 1 d . . . . .
H4A H 0.803(3) 0.907(6) 0.8221(18) 0.037(9) Uiso 1 1 d . . . . .
C5A C 0.7449(2) 1.0271(5) 0.73905(15) 0.0346(6) Uani 1 1 d . . . . .
H5AA H 0.7628 1.1724 0.7525 0.042 Uiso 1 1 calc R U . . .
H5AB H 0.7587 1.0100 0.6975 0.042 Uiso 1 1 calc R U . . .
C6A C 0.6255(2) 0.9864(5) 0.73524(14) 0.0333(6) Uani 1 1 d . . . . .
H6AA H 0.6095 1.0151 0.7757 0.040 Uiso 1 1 calc R U . . .
H6AB H 0.5799 1.0793 0.7040 0.040 Uiso 1 1 calc R U . . .
C7A C 0.940(2) 0.926(4) 0.7941(11) 0.046(3) Uani 0.53(3) 1 d . . P A 1
H7AA H 0.9827 0.8271 0.8238 0.069 Uiso 0.53(3) 1 calc R U P A 1
H7AB H 0.9549 1.0680 0.8099 0.069 Uiso 0.53(3) 1 calc R U P A 1
H7AC H 0.9604 0.9129 0.7546 0.069 Uiso 0.53(3) 1 calc R U P A 1
C7C C 0.934(2) 0.899(4) 0.7761(11) 0.046(3) Uani 0.47(3) 1 d . . P A 2
H7CA H 0.9334 0.8728 0.7328 0.069 Uiso 0.47(3) 1 calc R U P A 2
H7CB H 0.9809 0.7974 0.8025 0.069 Uiso 0.47(3) 1 calc R U P A 2
H7CC H 0.9605 1.0399 0.7876 0.069 Uiso 0.47(3) 1 calc R U P A 2
S1B S 0.41448(6) 0.76358(12) 0.53302(3) 0.03374(19) Uani 1 1 d . . . . .
S2B S 0.23850(6) 0.78054(13) 0.60303(4) 0.0377(2) Uani 1 1 d . . . . .
C1B C 0.2919(2) 0.6623(6) 0.55206(16) 0.0394(7) Uani 1 1 d . . . . .
N1B N 0.2577(3) 0.4759(6) 0.52545(18) 0.0331(7) Uani 0.704(3) 1 d D . P B 1
C2B C 0.1653(4) 0.3629(8) 0.5399(2) 0.0409(9) Uani 0.704(3) 1 d D . P B 1
H2BA H 0.1937 0.2557 0.5716 0.049 Uiso 0.704(3) 1 calc R U P B 1
H2BB H 0.1214 0.4621 0.5575 0.049 Uiso 0.704(3) 1 calc R U P B 1
C3B C 0.0979(6) 0.2658(10) 0.4876(2) 0.0439(14) Uani 0.704(3) 1 d D . P B 1
H3BA H 0.0543 0.3758 0.4619 0.053 Uiso 0.704(3) 1 calc R U P B 1
H3BB H 0.0466 0.1743 0.5022 0.053 Uiso 0.704(3) 1 calc R U P B 1
C4B C 0.1495(4) 0.1404(11) 0.4471(3) 0.0500(14) Uani 0.704(3) 1 d D . P B 1
H4BA H 0.1845 0.0219 0.4737 0.060 Uiso 0.704(3) 1 calc R U P B 1
C5B C 0.2436(11) 0.260(3) 0.4327(11) 0.0550(12) Uani 0.704(3) 1 d D . P B 1
H5BA H 0.2863 0.1651 0.4129 0.066 Uiso 0.704(3) 1 calc R U P B 1
H5BB H 0.2145 0.3726 0.4029 0.066 Uiso 0.704(3) 1 calc R U P B 1
C6B C 0.3165(3) 0.3534(8) 0.4887(2) 0.0415(9) Uani 0.704(3) 1 d D . P B 1
H6BA H 0.3568 0.2406 0.5147 0.050 Uiso 0.704(3) 1 calc R U P B 1
H6BB H 0.3700 0.4442 0.4759 0.050 Uiso 0.704(3) 1 calc R U P B 1
C7B C 0.0748(5) 0.0386(13) 0.3926(3) 0.0686(18) Uani 0.704(3) 1 d D . P B 1
H7BA H 0.0188 -0.0397 0.4064 0.103 Uiso 0.704(3) 1 calc R U P B 1
H7BB H 0.1163 -0.0566 0.3728 0.103 Uiso 0.704(3) 1 calc R U P B 1
H7BC H 0.0404 0.1455 0.3629 0.103 Uiso 0.704(3) 1 calc R U P B 1
N1D N 0.2370(6) 0.5639(14) 0.4982(4) 0.0331(7) Uani 0.296(3) 1 d D . P B 2
C2D C 0.1241(8) 0.4998(18) 0.4946(5) 0.0409(9) Uani 0.296(3) 1 d D . P B 2
H2DA H 0.1120 0.5098 0.5367 0.049 Uiso 0.296(3) 1 calc R U P B 2
H2DB H 0.0755 0.6025 0.4685 0.049 Uiso 0.296(3) 1 calc R U P B 2
C3D C 0.0917(15) 0.302(2) 0.4718(7) 0.0439(14) Uani 0.296(3) 1 d D . P B 2
H3DA H 0.0121 0.3068 0.4554 0.053 Uiso 0.296(3) 1 calc R U P B 2
H3DB H 0.1064 0.2061 0.5075 0.053 Uiso 0.296(3) 1 calc R U P B 2
C4D C 0.1380(12) 0.205(2) 0.4233(7) 0.0500(14) Uani 0.296(3) 1 d D . P B 2
H4DA H 0.0971 0.2583 0.3820 0.060 Uiso 0.296(3) 1 calc R U P B 2
C5D C 0.257(3) 0.267(6) 0.433(3) 0.0550(12) Uani 0.296(3) 1 d D . P B 2
H5DA H 0.3005 0.1865 0.4686 0.066 Uiso 0.296(3) 1 calc R U P B 2
H5DB H 0.2820 0.2272 0.3961 0.066 Uiso 0.296(3) 1 calc R U P B 2
C6D C 0.2779(8) 0.4917(17) 0.4453(5) 0.0415(9) Uani 0.296(3) 1 d D . P B 2
H6DA H 0.3569 0.5181 0.4538 0.050 Uiso 0.296(3) 1 calc R U P B 2
H6DB H 0.2422 0.5720 0.4080 0.050 Uiso 0.296(3) 1 calc R U P B 2
C7D C 0.1310(13) -0.034(2) 0.4230(7) 0.0686(18) Uani 0.296(3) 1 d D . P B 2
H7DA H 0.0562 -0.0768 0.4210 0.103 Uiso 0.296(3) 1 calc R U P B 2
H7DB H 0.1791 -0.0891 0.4609 0.103 Uiso 0.296(3) 1 calc R U P B 2
H7DC H 0.1533 -0.0888 0.3870 0.103 Uiso 0.296(3) 1 calc R U P B 2

loop_
_atom_site_aniso_label
_atom_site_aniso_U_11
_atom_site_aniso_U_22
_atom_site_aniso_U_33
_atom_site_aniso_U_23
_atom_site_aniso_U_13
_atom_site_aniso_U_12
S1A 0.0323(3) 0.0229(3) 0.0397(4) 0.0032(3) 0.0032(3) 0.0011(3)
S2A 0.0406(4) 0.0206(4) 0.0538(5) 0.0026(3) 0.0022(3) -0.0015(3)
C1A 0.0250(12) 0.0250(14) 0.0437(16) 0.0038(11) 0.0067(11) -0.0008(11)
N1A 0.0303(11) 0.0234(12) 0.0420(14) 0.0052(10) 0.0047(10) -0.0001(9)
C2A 0.0340(14) 0.0289(15) 0.0438(16) 0.0119(12) 0.0029(12) 0.0007(12)
C3A 0.0326(14) 0.0291(15) 0.0396(15) 0.0037(12) 0.0053(11) 0.0047(11)
C4A 0.0350(15) 0.0290(15) 0.0436(17) 0.0000(12) 0.0025(12) -0.0012(12)
C5A 0.0352(15) 0.0241(14) 0.0424(16) -0.0017(12) 0.0054(12) -0.0017(11)
C6A 0.0343(14) 0.0253(14) 0.0391(15) 0.0011(11) 0.0065(11) 0.0023(11)
C7A 0.032(3) 0.036(6) 0.058(10) -0.006(6) -0.012(7) -0.009(4)
C7C 0.032(3) 0.036(6) 0.058(10) -0.006(6) -0.012(7) -0.009(4)
S1B 0.0307(3) 0.0342(4) 0.0362(4) -0.0003(3) 0.0080(3) 0.0004(3)
S2B 0.0409(4) 0.0373(4) 0.0376(4) -0.0031(3) 0.0147(3) 0.0020(3)
C1B 0.0271(13) 0.0435(18) 0.0473(17) -0.0116(14) 0.0085(12) 0.0005(13)
N1B 0.0242(15) 0.033(2) 0.042(2) -0.0019(14) 0.0069(14) 0.0002(14)
C2B 0.037(2) 0.044(2) 0.045(2) -0.0039(18) 0.0168(16) -0.0090(18)
C3B 0.051(2) 0.056(3) 0.026(3) 0.005(2) 0.013(2) -0.019(2)
C4B 0.041(2) 0.064(4) 0.045(3) -0.012(3) 0.009(3) -0.017(3)
C5B 0.054(4) 0.062(3) 0.055(2) -0.021(2) 0.026(3) -0.017(2)
C6B 0.0307(19) 0.041(2) 0.055(2) -0.0131(19) 0.0140(17) -0.0034(17)
C7B 0.063(4) 0.094(5) 0.049(3) -0.019(3) 0.015(2) -0.034(4)
N1D 0.0242(15) 0.033(2) 0.042(2) -0.0019(14) 0.0069(14) 0.0002(14)
C2D 0.037(2) 0.044(2) 0.045(2) -0.0039(18) 0.0168(16) -0.0090(18)
C3D 0.051(2) 0.056(3) 0.026(3) 0.005(2) 0.013(2) -0.019(2)
C4D 0.041(2) 0.064(4) 0.045(3) -0.012(3) 0.009(3) -0.017(3)
C5D 0.054(4) 0.062(3) 0.055(2) -0.021(2) 0.026(3) -0.017(2)
C6D 0.0307(19) 0.041(2) 0.055(2) -0.0131(19) 0.0140(17) -0.0034(17)
C7D 0.063(4) 0.094(5) 0.049(3) -0.019(3) 0.015(2) -0.034(4)

loop_
_atom_type_symbol
_atom_type_description
_atom_type_scat_dispersion_real
_atom_type_scat_dispersion_imag
_atom_type_scat_source
C C 0.0181 0.0091 'International Tables Vol C Tables 4.2.6.8 and 6.1.1.4'
H H 0.0000 0.0000 'International Tables Vol C Tables 4.2.6.8 and 6.1.1.4'
N N 0.0311 0.0180 'International Tables Vol C Tables 4.2.6.8 and 6.1.1.4'
S S 0.3331 0.5567 'International Tables Vol C Tables 4.2.6.8 and 6.1.1.4'

loop_
_geom_angle_atom_site_label_1
_geom_angle_atom_site_label_2
_geom_angle_atom_site_label_3
_geom_angle
C1A S1A S1B 102.09(10)
N1A C1A S2A 126.0(2)
N1A C1A S1A 112.2(2)
S2A C1A S1A 121.70(18)
C1A N1A C2A 121.5(3)
C1A N1A C6A 125.2(2)
C2A N1A C6A 111.9(2)
N1A C2A C3A 108.7(2)
N1A C2A H2AA 109.9
C3A C2A H2AA 109.9
N1A C2A H2AB 109.9
C3A C2A H2AB 109.9
H2AA C2A H2AB 108.3
C2A C3A C4A 110.9(3)
C2A C3A H3AA 109.4
C4A C3A H3AA 109.4
C2A C3A H3AB 109.4
C4A C3A H3AB 109.4
H3AA C3A H3AB 108.0
C3A C4A C7C 106.6(10)
C3A C4A C5A 110.3(2)
C7C C4A C5A 108.0(11)
C3A C4A C7A 116.3(9)
C5A C4A C7A 113.2(10)
C3A C4A H4A 107(2)
C7C C4A H4A 120(2)
C5A C4A H4A 104(2)
C7A C4A H4A 105(2)
C6A C5A C4A 111.4(3)
C6A C5A H5AA 109.3
C4A C5A H5AA 109.3
C6A C5A H5AB 109.3
C4A C5A H5AB 109.3
H5AA C5A H5AB 108.0
N1A C6A C5A 108.8(2)
N1A C6A H6AA 109.9
C5A C6A H6AA 109.9
N1A C6A H6AB 109.9
C5A C6A H6AB 109.9
H6AA C6A H6AB 108.3
C4A C7A H7AA 109.5
C4A C7A H7AB 109.5
H7AA C7A H7AB 109.5
C4A C7A H7AC 109.5
H7AA C7A H7AC 109.5
H7AB C7A H7AC 109.5
C4A C7C H7CA 109.5
C4A C7C H7CB 109.5
H7CA C7C H7CB 109.5
C4A C7C H7CC 109.5
H7CA C7C H7CC 109.5
H7CB C7C H7CC 109.5
C1B S1B S1A 102.18(11)
N1B C1B S2B 124.5(3)
N1D C1B S2B 127.2(4)
N1B C1B S1B 114.2(2)
N1D C1B S1B 103.7(4)
S2B C1B S1B 120.94(19)
C1B N1B C6B 124.4(3)
C1B N1B C2B 121.5(4)
C6B N1B C2B 113.5(4)
C3B C2B N1B 112.9(4)
C3B C2B H2BA 109.0
N1B C2B H2BA 109.0
C3B C2B H2BB 109.0
N1B C2B H2BB 109.0
H2BA C2B H2BB 107.8
C2B C3B C4B 118.4(5)
C2B C3B H3BA 107.7
C4B C3B H3BA 107.7
C2B C3B H3BB 107.7
C4B C3B H3BB 107.7
H3BA C3B H3BB 107.1
C3B C4B C7B 116.5(5)
C3B C4B C5B 110.0(5)
C7B C4B C5B 115.1(9)
C3B C4B H4BA 104.6
C7B C4B H4BA 104.6
C5B C4B H4BA 104.6
C6B C5B C4B 112.7(14)
C6B C5B H5BA 109.0
C4B C5B H5BA 109.0
C6B C5B H5BB 109.0
C4B C5B H5BB 109.0
H5BA C5B H5BB 107.8
N1B C6B C5B 112.8(5)
N1B C6B H6BA 109.0
C5B C6B H6BA 109.0
N1B C6B H6BB 109.0
C5B C6B H6BB 109.0
H6BA C6B H6BB 107.8
C4B C7B H7BA 109.5
C4B C7B H7BB 109.5
H7BA C7B H7BB 109.5
C4B C7B H7BC 109.5
H7BA C7B H7BC 109.5
H7BB C7B H7BC 109.5
C1B N1D C6D 129.5(7)
C1B N1D C2D 116.8(7)
C6D N1D C2D 113.4(8)
C3D C2D N1D 118.1(11)
C3D C2D H2DA 107.8
N1D C2D H2DA 107.8
C3D C2D H2DB 107.8
N1D C2D H2DB 107.8
H2DA C2D H2DB 107.1
C2D C3D C4D 120.9(12)
C2D C3D H3DA 107.1
C4D C3D H3DA 107.1
C2D C3D H3DB 107.1
C4D C3D H3DB 107.1
H3DA C3D H3DB 106.8
C3D C4D C5D 109.9(14)
C3D C4D C7D 112.8(12)
C5D C4D C7D 108.2(18)
C3D C4D H4DA 108.6
C5D C4D H4DA 108.6
C7D C4D H4DA 108.6
C6D C5D C4D 114(2)
C6D C5D H5DA 108.8
C4D C5D H5DA 108.8
C6D C5D H5DB 108.8
C4D C5D H5DB 108.8
H5DA C5D H5DB 107.7
N1D C6D C5D 111.7(17)
N1D C6D H6DA 109.3
C5D C6D H6DA 109.3
N1D C6D H6DB 109.3
C5D C6D H6DB 109.3
H6DA C6D H6DB 107.9
C4D C7D H7DA 109.5
C4D C7D H7DB 109.5
H7DA C7D H7DB 109.5
C4D C7D H7DC 109.5
H7DA C7D H7DC 109.5
H7DB C7D H7DC 109.5

loop_
_geom_bond_atom_site_label_1
_geom_bond_atom_site_label_2
_geom_bond_distance
S1A C1A 1.827(3)
S1A S1B 2.0081(10)
S2A C1A 1.657(3)
C1A N1A 1.341(4)
N1A C2A 1.470(4)
N1A C6A 1.476(4)
C2A C3A 1.528(4)
C2A H2AA 0.9900
C2A H2AB 0.9900
C3A C4A 1.531(4)
C3A H3AA 0.9900
C3A H3AB 0.9900
C4A C7C 1.53(3)
C4A C5A 1.533(4)
C4A C7A 1.55(3)
C4A H4A 0.92(4)
C5A C6A 1.522(4)
C5A H5AA 0.9900
C5A H5AB 0.9900
C6A H6AA 0.9900
C6A H6AB 0.9900
C7A H7AA 0.9800
C7A H7AB 0.9800
C7A H7AC 0.9800
C7C H7CA 0.9800
C7C H7CB 0.9800
C7C H7CC 0.9800
S1B C1B 1.832(3)
S2B C1B 1.646(3)
C1B N1B 1.359(5)
C1B N1D 1.386(9)
N1B C6B 1.466(5)
N1B C2B 1.482(5)
C2B C3B 1.413(7)
C2B H2BA 0.9900
C2B H2BB 0.9900
C3B C4B 1.477(7)
C3B H3BA 0.9900
C3B H3BB 0.9900
C4B C7B 1.499(7)
C4B C5B 1.522(11)
C4B H4BA 1.0000
C5B C6B 1.487(17)
C5B H5BA 0.9900
C5B H5BB 0.9900
C6B H6BA 0.9900
C6B H6BB 0.9900
C7B H7BA 0.9800
C7B H7BB 0.9800
C7B H7BC 0.9800
N1D C6D 1.476(12)
N1D C2D 1.477(11)
C2D C3D 1.391(14)
C2D H2DA 0.9900
C2D H2DB 0.9900
C3D C4D 1.488(14)
C3D H3DA 0.9900
C3D H3DB 0.9900
C4D C5D 1.527(19)
C4D C7D 1.541(15)
C4D H4DA 1.0000
C5D C6D 1.48(2)
C5D H5DA 0.9900
C5D H5DB 0.9900
C6D H6DA 0.9900
C6D H6DB 0.9900
C7D H7DA 0.9800
C7D H7DB 0.9800
C7D H7DC 0.9800

loop_
_geom_hbond_atom_site_label_D
_geom_hbond_atom_site_label_H
_geom_hbond_atom_site_label_A
_geom_hbond_distance_DH
_geom_hbond_distance_HA
_geom_hbond_distance_DA
_geom_hbond_angle_DHA
_geom_hbond_site_symmetry_A
C2A H2AA S2A 0.99 2.59 3.088(3) 111.0 .
C6A H6AA S2A 0.99 2.98 3.859(3) 149.0 2_656
C6A H6AB S1A 0.99 2.37 2.934(3) 115.3 .
C6A H6AB S2A 0.99 2.81 3.719(3) 153.7 1_565
C6B H6BB S1B 0.99 2.41 2.978(5) 116.0 .
C2D H2DA S2B 0.99 2.58 3.083(11) 111.6 .
C6D H6DA S2A 0.99 2.75 3.393(10) 122.6 3_666
C6D H6DA S1B 0.99 2.35 2.870(10) 112.1 .

loop_
_geom_torsion_atom_site_label_1
_geom_torsion_atom_site_label_2
_geom_torsion_atom_site_label_3
_geom_torsion_atom_site_label_4
_geom_torsion
S1B S1A C1A N1A -178.81(19)
S1B S1A C1A S2A -0.7(2)
S2A C1A N1A C2A 6.5(4)
S1A C1A N1A C2A -175.5(2)
S2A C1A N1A C6A 171.5(2)
S1A C1A N1A C6A -10.4(4)
C1A N1A C2A C3A 103.7(3)
C6A N1A C2A C3A -63.2(3)
N1A C2A C3A C4A 57.6(3)
C2A C3A C4A C7C -170.1(10)
C2A C3A C4A C5A -53.0(4)
C2A C3A C4A C7A 176.3(11)
C3A C4A C5A C6A 52.7(4)
C7C C4A C5A C6A 168.9(9)
C7A C4A C5A C6A -175.0(10)
C1A N1A C6A C5A -103.7(3)
C2A N1A C6A C5A 62.6(3)
C4A C5A C6A N1A -56.5(3)
S1A S1B C1B N1B -146.9(3)
S1A S1B C1B N1D 177.7(4)
S1A S1B C1B S2B 27.0(2)
S2B C1B N1B C6B -168.8(3)
S1B C1B N1B C6B 4.9(5)
S2B C1B N1B C2B 1.2(6)
S1B C1B N1B C2B 174.9(3)
C1B N1B C2B C3B 141.0(5)
C6B N1B C2B C3B -48.0(6)
N1B C2B C3B C4B 47.8(7)
C2B C3B C4B C7B 179.4(6)
C2B C3B C4B C5B -47.3(13)
C3B C4B C5B C6B 47.4(16)
C7B C4B C5B C6B -178.6(10)
C1B N1B C6B C5B -138.4(11)
C2B N1B C6B C5B 50.9(11)
C4B C5B C6B N1B -51.3(16)
S2B C1B N1D C6D 166.8(8)
S1B C1B N1D C6D 18.7(12)
S2B C1B N1D C2D -20.5(11)
S1B C1B N1D C2D -168.7(8)
C1B N1D C2D C3D -135.5(12)
C6D N1D C2D C3D 38.3(16)
N1D C2D C3D C4D -33(2)
C2D C3D C4D C5D 35(3)
C2D C3D C4D C7D 156.3(15)
C3D C4D C5D C6D -46(5)
C7D C4D C5D C6D -170(3)
C1B N1D C6D C5D 124(3)
C2D N1D C6D C5D -49(3)
C4D C5D C6D N1D 55(5)
